data_2019321
loop_
_publ_author_name
'Becerra, Diana'
'Insuasty, Braulio'
'Cobo, Justo'
'Glidewell, Christopher'

_publ_section_title
;
 (9<i>E</i>)-9-Benzylidene-2-methylsulfanyl-5-phenyl-6,7,8,9-tetrahydropyrimido[4,5-<i>b</i>]quinolin-4(3<i>H</i>)-one:
 a hydrogen-bonded <i>R</i>~2~^2^(8) dimer
;
_journal_coeditor_code SK3519
_journal_issue 12
_journal_name_full 'Acta Crystallographica Section C'
_journal_page_first 1524
_journal_page_last 1526
_journal_paper_doi 10.1107/S010827011303059X
_journal_volume 69
_journal_year 2013
_chemical_formula_iupac 'C25 H21 N3 O S'
_chemical_formula_moiety 'C25 H21 N3 O S'
_chemical_formula_sum 'C25 H21 N3 O S'
_chemical_formula_weight 411.52
_chemical_name_systematic
(9<i>E</i>)-9-Benzylidene-2-methylsulfanyl-5-phenyl-6,7,8,9-tetrahydropyrimido[4,5-<i>b</i>]quinolin-4(3<i>H</i>)-one
_space_group_IT_number 2
_symmetry_cell_setting triclinic
_symmetry_space_group_name_Hall '-P 1'
_symmetry_space_group_name_H-M 'P -1'
_atom_sites_solution_hydrogens geom
_atom_sites_solution_primary direct
_atom_sites_solution_secondary difmap
_cell_angle_alpha 77.688(16)
_cell_angle_beta 75.951(11)
_cell_angle_gamma 68.117(13)
_cell_formula_units_Z 2
_cell_length_a 9.2168(16)
_cell_length_b 9.7617(18)
_cell_length_c 12.6839(17)
_cell_measurement_reflns_used 4669
_cell_measurement_temperature 120(2)
_cell_measurement_theta_max 27.50
_cell_measurement_theta_min 3.67
_cell_volume 1017.7(3)
_computing_cell_refinement 'DIRAX/LSQ (Duisenberg <i>et al.</i>, 2000)'
_computing_data_collection 'COLLECT (Hooft, 1998)'
_computing_data_reduction 'EVALCCD (Duisenberg <i>et al.</i>, 2003)'
_computing_molecular_graphics 'PLATON (Spek, 2009)'
_computing_publication_material 'SHELXL97 (Sheldrick, 2008) and PLATON (Spek, 2009)'
_computing_structure_refinement 'SHELXL97 (Sheldrick, 2008)'
_computing_structure_solution 'SIR2004 (Burla <i>et al.</i>, 2005)'
_diffrn_ambient_temperature 120(2)
_diffrn_detector_area_resol_mean 9.091
_diffrn_measured_fraction_theta_full 0.997
_diffrn_measured_fraction_theta_max 0.997
_diffrn_measurement_device_type 'Bruker--Nonius KappaCCD'
_diffrn_measurement_method '\f and \w scans'
_diffrn_radiation_monochromator graphite
_diffrn_radiation_source 'Bruker--Nonius FR591 rotating anode'
_diffrn_radiation_type 'Mo K\a'
_diffrn_radiation_wavelength 0.71073
_diffrn_reflns_av_R_equivalents 0.0651
_diffrn_reflns_av_sigmaI/netI 0.0494
_diffrn_reflns_limit_h_max 11
_diffrn_reflns_limit_h_min -11
_diffrn_reflns_limit_k_max 12
_diffrn_reflns_limit_k_min -12
_diffrn_reflns_limit_l_max 16
_diffrn_reflns_limit_l_min -16
_diffrn_reflns_number 28315
_diffrn_reflns_theta_full 27.50
_diffrn_reflns_theta_max 27.50
_diffrn_reflns_theta_min 3.67
_diffrn_standards_decay_% 0
_diffrn_standards_interval_count 0
_diffrn_standards_interval_time 0
_diffrn_standards_number 0
_exptl_absorpt_coefficient_mu 0.182
_exptl_absorpt_correction_T_max 0.950
_exptl_absorpt_correction_T_min 0.821
_exptl_absorpt_correction_type multi-scan
_exptl_absorpt_process_details '(SADABS; Sheldrick, 2003)'
_exptl_crystal_colour yellow
_exptl_crystal_density_diffrn 1.343
_exptl_crystal_density_method 'not measured'
_exptl_crystal_description block
_exptl_crystal_F_000 432
_exptl_crystal_size_max 0.34
_exptl_crystal_size_mid 0.30
_exptl_crystal_size_min 0.28
_refine_diff_density_max 0.335
_refine_diff_density_min -0.309
_refine_ls_extinction_method none
_refine_ls_goodness_of_fit_ref 1.057
_refine_ls_hydrogen_treatment constr
_refine_ls_matrix_type full
_refine_ls_number_parameters 272
_refine_ls_number_reflns 4669
_refine_ls_number_restraints 0
_refine_ls_restrained_S_all 1.057
_refine_ls_R_factor_all 0.0828
_refine_ls_R_factor_gt 0.0465
_refine_ls_shift/su_max 0.001
_refine_ls_shift/su_mean 0.000
_refine_ls_structure_factor_coef Fsqd
_refine_ls_weighting_details 'w=1/[\s^2^(Fo^2^)+(0.0342P)^2^+0.6598P] where P=(Fo^2^+2Fc^2^)/3'
_refine_ls_weighting_scheme calc
_refine_ls_wR_factor_gt 0.0909
_refine_ls_wR_factor_ref 0.1065
_reflns_number_gt 3311
_reflns_number_total 4669
_reflns_threshold_expression I>2\s(I)
_cod_data_source_file sk3519.cif
_cod_data_source_block I
_cod_database_code 2019321

loop_
_symmetry_equiv_pos_as_xyz
'x, y, z'
'-x, -y, -z'

loop_
_atom_site_type_symbol
_atom_site_label
_atom_site_fract_x
_atom_site_fract_y
_atom_site_fract_z
_atom_site_U_iso_or_equiv
_atom_site_adp_type
_atom_site_calc_flag
_atom_site_refinement_flags
_atom_site_occupancy
_atom_site_symmetry_multiplicity
N N1 0.69387(18) 0.28333(17) 0.47393(13) 0.0200(3) Uani d . 1 1
C C2 0.8019(2) 0.2844(2) 0.52232(15) 0.0203(4) Uani d . 1 1
N N3 0.86286(19) 0.39788(18) 0.50421(13) 0.0229(4) Uani d . 1 1
H H3 0.9424 0.3896 0.5348 0.027 Uiso d R 1 1
C C4 0.8170(2) 0.5234(2) 0.42981(15) 0.0214(4) Uani d . 1 1
O O4 0.88394(17) 0.61698(16) 0.41202(12) 0.0297(3) Uani d . 1 1
C C4A 0.6921(2) 0.5301(2) 0.37473(15) 0.0184(4) Uani d . 1 1
C C5 0.6308(2) 0.6503(2) 0.29529(15) 0.0185(4) Uani d . 1 1
C C5A 0.5252(2) 0.6393(2) 0.23719(15) 0.0182(4) Uani d . 1 1
C C6 0.4605(2) 0.7611(2) 0.14729(16) 0.0223(4) Uani d . 1 1
H H6A 0.5448 0.8017 0.1059 0.027 Uiso calc R 1 1
H H6B 0.3715 0.8431 0.1808 0.027 Uiso calc R 1 1
C C7 0.4021(2) 0.7043(2) 0.06845(16) 0.0244(4) Uani d . 1 1
H H7A 0.4934 0.6329 0.0266 0.029 Uiso calc R 1 1
H H7B 0.3506 0.7887 0.0156 0.029 Uiso calc R 1 1
C C8 0.2833(2) 0.6276(2) 0.13201(17) 0.0244(4) Uani d . 1 1
H H8A 0.1915 0.6995 0.1731 0.029 Uiso calc R 1 1
H H8B 0.2436 0.5938 0.0799 0.029 Uiso calc R 1 1
C C9 0.3602(2) 0.4955(2) 0.21102(15) 0.0202(4) Uani d . 1 1
C C9A 0.4776(2) 0.5115(2) 0.26666(15) 0.0180(4) Uani d . 1 1
N N10 0.53123(18) 0.40011(17) 0.34554(13) 0.0192(3) Uani d . 1 1
C C10A 0.6393(2) 0.4068(2) 0.39696(15) 0.0188(4) Uani d . 1 1
S S21 0.88995(6) 0.13658(6) 0.61849(4) 0.02601(14) Uani d . 1 1
C C21 0.8091(2) -0.0012(2) 0.60934(18) 0.0283(5) Uani d . 1 1
H H21A 0.8117 -0.0041 0.5321 0.042 Uiso calc R 1 1
H H21B 0.6989 0.0245 0.6488 0.042 Uiso calc R 1 1
H H21C 0.8725 -0.0992 0.6421 0.042 Uiso calc R 1 1
C C51 0.6735(2) 0.7885(2) 0.27651(15) 0.0187(4) Uani d . 1 1
C C52 0.6090(2) 0.8855(2) 0.35568(16) 0.0224(4) Uani d . 1 1
H H52 0.5392 0.8631 0.4201 0.027 Uiso calc R 1 1
C C53 0.6460(2) 1.0142(2) 0.34097(16) 0.0246(4) Uani d . 1 1
H H53 0.6002 1.0804 0.3946 0.030 Uiso calc R 1 1
C C54 0.7500(2) 1.0467(2) 0.24794(17) 0.0260(4) Uani d . 1 1
H H54 0.7761 1.1346 0.2379 0.031 Uiso calc R 1 1
C C55 0.8155(2) 0.9498(2) 0.16989(17) 0.0263(4) Uani d . 1 1
H H55 0.8875 0.9712 0.1065 0.032 Uiso calc R 1 1
C C56 0.7769(2) 0.8219(2) 0.18364(16) 0.0226(4) Uani d . 1 1
H H56 0.8214 0.7569 0.1292 0.027 Uiso calc R 1 1
C C97 0.3365(2) 0.3642(2) 0.22874(15) 0.0216(4) Uani d . 1 1
H H97 0.3965 0.2872 0.2769 0.026 Uiso calc R 1 1
C C91 0.2268(2) 0.3271(2) 0.18121(15) 0.0211(4) Uani d . 1 1
C C92 0.0693(2) 0.4207(2) 0.17904(17) 0.0259(4) Uani d . 1 1
H H92 0.0309 0.5127 0.2075 0.031 Uiso calc R 1 1
C C93 -0.0314(2) 0.3800(2) 0.13561(17) 0.0276(5) Uani d . 1 1
H H93 -0.1379 0.4446 0.1345 0.033 Uiso calc R 1 1
C C94 0.0228(2) 0.2458(2) 0.09391(16) 0.0268(5) Uani d . 1 1
H H94 -0.0457 0.2190 0.0634 0.032 Uiso calc R 1 1
C C95 0.1780(3) 0.1511(2) 0.09714(16) 0.0261(4) Uani d . 1 1
H H95 0.2153 0.0585 0.0696 0.031 Uiso calc R 1 1
C C96 0.2789(2) 0.1908(2) 0.14029(16) 0.0230(4) Uani d . 1 1
H H96 0.3847 0.1249 0.1422 0.028 Uiso calc R 1 1

loop_
_atom_site_aniso_label
_atom_site_aniso_U_11
_atom_site_aniso_U_22
_atom_site_aniso_U_33
_atom_site_aniso_U_12
_atom_site_aniso_U_13
_atom_site_aniso_U_23
N1 0.0203(8) 0.0213(8) 0.0190(8) -0.0078(7) -0.0047(7) -0.0011(6)
C2 0.0186(9) 0.0204(10) 0.0183(9) -0.0038(8) -0.0021(8) -0.0017(7)
N3 0.0217(8) 0.0253(9) 0.0253(9) -0.0097(7) -0.0111(7) 0.0003(7)
C4 0.0199(9) 0.0222(10) 0.0218(10) -0.0064(8) -0.0045(8) -0.0031(8)
O4 0.0293(8) 0.0269(8) 0.0402(9) -0.0149(6) -0.0180(7) 0.0039(6)
C4A 0.0161(9) 0.0208(10) 0.0178(9) -0.0055(7) -0.0008(7) -0.0057(7)
C5 0.0168(9) 0.0199(9) 0.0185(9) -0.0060(7) -0.0005(7) -0.0051(7)
C5A 0.0163(9) 0.0176(9) 0.0191(9) -0.0038(7) -0.0016(7) -0.0046(7)
C6 0.0248(10) 0.0197(10) 0.0236(10) -0.0076(8) -0.0084(8) -0.0011(8)
C7 0.0312(11) 0.0220(10) 0.0225(10) -0.0093(8) -0.0121(9) 0.0007(8)
C8 0.0262(10) 0.0212(10) 0.0295(11) -0.0082(8) -0.0127(9) -0.0023(8)
C9 0.0185(9) 0.0205(10) 0.0214(10) -0.0054(8) -0.0037(8) -0.0044(8)
C9A 0.0173(9) 0.0177(9) 0.0180(9) -0.0048(7) -0.0027(7) -0.0033(7)
N10 0.0192(8) 0.0185(8) 0.0208(8) -0.0061(6) -0.0047(6) -0.0038(6)
C10A 0.0165(9) 0.0198(10) 0.0182(9) -0.0046(7) -0.0015(7) -0.0034(7)
S21 0.0242(3) 0.0277(3) 0.0246(3) -0.0076(2) -0.0097(2) 0.0037(2)
C21 0.0273(11) 0.0243(11) 0.0294(11) -0.0070(9) -0.0068(9) 0.0031(9)
C51 0.0180(9) 0.0176(9) 0.0212(9) -0.0052(7) -0.0086(8) -0.0001(7)
C52 0.0203(9) 0.0244(10) 0.0223(10) -0.0060(8) -0.0053(8) -0.0038(8)
C53 0.0263(10) 0.0229(10) 0.0257(11) -0.0059(8) -0.0074(8) -0.0071(8)
C54 0.0305(11) 0.0191(10) 0.0327(11) -0.0113(8) -0.0109(9) -0.0009(8)
C55 0.0279(11) 0.0265(11) 0.0250(10) -0.0126(9) -0.0015(8) -0.0019(8)
C56 0.0225(10) 0.0232(10) 0.0217(10) -0.0069(8) -0.0026(8) -0.0052(8)
C97 0.0226(10) 0.0214(10) 0.0209(10) -0.0069(8) -0.0064(8) -0.0013(8)
C91 0.0249(10) 0.0222(10) 0.0188(9) -0.0114(8) -0.0046(8) -0.0007(8)
C92 0.0257(10) 0.0279(11) 0.0259(10) -0.0097(9) -0.0036(8) -0.0074(9)
C93 0.0207(10) 0.0345(12) 0.0298(11) -0.0096(9) -0.0046(8) -0.0081(9)
C94 0.0313(11) 0.0331(12) 0.0232(10) -0.0189(9) -0.0074(9) -0.0012(9)
C95 0.0367(12) 0.0213(10) 0.0242(10) -0.0121(9) -0.0093(9) -0.0029(8)
C96 0.0266(10) 0.0207(10) 0.0220(10) -0.0090(8) -0.0070(8) 0.0010(8)

loop_
_atom_type_symbol
_atom_type_description
_atom_type_scat_dispersion_real
_atom_type_scat_dispersion_imag
_atom_type_scat_source
C C 0.0033 0.0016 'International Tables Vol C Tables 4.2.6.8 and 6.1.1.4'
H H 0.0000 0.0000 'International Tables Vol C Tables 4.2.6.8 and 6.1.1.4'
N N 0.0061 0.0033 'International Tables Vol C Tables 4.2.6.8 and 6.1.1.4'
O O 0.0106 0.0060 'International Tables Vol C Tables 4.2.6.8 and 6.1.1.4'
S S 0.1246 0.1234 'International Tables Vol C Tables 4.2.6.8 and 6.1.1.4'

loop_
_geom_angle_atom_site_label_1
_geom_angle_atom_site_label_2
_geom_angle_atom_site_label_3
_geom_angle
C2 N1 C10A 116.22(16)
N1 C2 N3 124.83(17)
N1 C2 S21 123.03(15)
N3 C2 S21 112.13(13)
C4 N3 C2 123.11(16)
C4 N3 H3 115.3
C2 N3 H3 121.2
O4 C4 N3 119.98(17)
O4 C4 C4A 125.54(17)
N3 C4 C4A 114.44(16)
C10A C4A C5 119.23(16)
C10A C4A C4 118.26(16)
C5 C4A C4 122.36(17)
C5A C5 C4A 118.46(17)
C5A C5 C51 120.91(16)
C4A C5 C51 120.59(16)
C5 C5A C9A 117.98(16)
C5 C5A C6 121.32(16)
C9A C5A C6 120.69(16)
C5A C6 C7 111.98(16)
C5A C6 H6A 109.2
C7 C6 H6A 109.2
C5A C6 H6B 109.2
C7 C6 H6B 109.2
H6A C6 H6B 107.9
C6 C7 C8 110.10(16)
C6 C7 H7A 109.6
C8 C7 H7A 109.6
C6 C7 H7B 109.6
C8 C7 H7B 109.6
H7A C7 H7B 108.2
C9 C8 C7 110.73(16)
C9 C8 H8A 109.5
C7 C8 H8A 109.5
C9 C8 H8B 109.5
C7 C8 H8B 109.5
H8A C8 H8B 108.1
C97 C9 C9A 118.93(17)
C97 C9 C8 124.17(17)
C9A C9 C8 116.78(16)
N10 C9A C5A 123.25(16)
N10 C9A C9 115.97(16)
C5A C9A C9 120.77(16)
C9A N10 C10A 118.69(16)
N10 C10A N1 114.79(16)
N10 C10A C4A 122.22(17)
N1 C10A C4A 122.99(16)
C2 S21 C21 101.51(9)
S21 C21 H21A 109.5
S21 C21 H21B 109.5
H21A C21 H21B 109.5
S21 C21 H21C 109.5
H21A C21 H21C 109.5
H21B C21 H21C 109.5
C56 C51 C52 119.05(17)
C56 C51 C5 121.94(17)
C52 C51 C5 119.00(17)
C53 C52 C51 120.51(18)
C53 C52 H52 119.7
C51 C52 H52 119.7
C52 C53 C54 120.12(19)
C52 C53 H53 119.9
C54 C53 H53 119.9
C55 C54 C53 119.47(18)
C55 C54 H54 120.3
C53 C54 H54 120.3
C54 C55 C56 120.54(19)
C54 C55 H55 119.7
C56 C55 H55 119.7
C51 C56 C55 120.29(19)
C51 C56 H56 119.9
C55 C56 H56 119.9
C9 C97 C91 126.78(17)
C9 C97 H97 116.6
C91 C97 H97 116.6
C92 C91 C96 118.20(17)
C92 C91 C97 122.42(18)
C96 C91 C97 119.33(17)
C93 C92 C91 120.64(19)
C93 C92 H92 119.7
C91 C92 H92 119.7
C94 C93 C92 120.41(19)
C94 C93 H93 119.8
C92 C93 H93 119.8
C93 C94 C95 119.46(18)
C93 C94 H94 120.3
C95 C94 H94 120.3
C96 C95 C94 120.43(19)
C96 C95 H95 119.8
C94 C95 H95 119.8
C95 C96 C91 120.84(18)
C95 C96 H96 119.6
C91 C96 H96 119.6

loop_
_geom_bond_atom_site_label_1
_geom_bond_atom_site_label_2
_geom_bond_distance
_geom_bond_publ_flag
N1 C2 1.294(2) ?
N1 C10A 1.394(2) ?
C2 N3 1.374(2) ?
C2 S21 1.7567(19) ?
N3 C4 1.373(2) ?
N3 H3 0.8801 ?
C4 O4 1.237(2) ?
C4 C4A 1.461(3) ?
N10 C10A 1.343(2) y
C10A C4A 1.410(3) y
C4A C5 1.411(3) y
C5 C5A 1.400(3) y
C5 C51 1.498(3) ?
C5A C9A 1.422(3) y
C5A C6 1.514(3) ?
C6 C7 1.522(3) ?
C6 H6A 0.9900 ?
C6 H6B 0.9900 ?
C7 C8 1.527(3) ?
C7 H7A 0.9900 ?
C7 H7B 0.9900 ?
C8 C9 1.511(3) ?
C8 H8A 0.9900 ?
C8 H8B 0.9900 ?
C9 C97 1.342(3) ?
C9 C9A 1.495(3) ?
C9A N10 1.343(2) y
S21 C21 1.799(2) ?
C21 H21A 0.9800 ?
C21 H21B 0.9800 ?
C21 H21C 0.9800 ?
C51 C56 1.387(3) ?
C51 C52 1.399(3) ?
C52 C53 1.385(3) ?
C52 H52 0.9500 ?
C53 C54 1.389(3) ?
C53 H53 0.9500 ?
C54 C55 1.387(3) ?
C54 H54 0.9500 ?
C55 C56 1.388(3) ?
C55 H55 0.9500 ?
C56 H56 0.9500 ?
C97 C91 1.476(3) ?
C97 H97 0.9500 ?
C91 C92 1.401(3) ?
C91 C96 1.402(3) ?
C92 C93 1.392(3) ?
C92 H92 0.9500 ?
C93 C94 1.387(3) ?
C93 H93 0.9500 ?
C94 C95 1.389(3) ?
C94 H94 0.9500 ?
C95 C96 1.386(3) ?
C95 H95 0.9500 ?
C96 H96 0.9500 ?

loop_
_geom_hbond_atom_site_label_D
_geom_hbond_atom_site_label_H
_geom_hbond_atom_site_label_A
_geom_hbond_site_symmetry_A
_geom_hbond_distance_DH
_geom_hbond_distance_HA
_geom_hbond_distance_DA
_geom_hbond_angle_DHA
_geom_hbond_publ_flag
N3 H3 O4 2_766 0.88 1.86 2.735(3) 175 y
C21 H21C Cg1 2_656 0.98 2.99 3.777(2) 138 y

loop_
_geom_torsion_atom_site_label_1
_geom_torsion_atom_site_label_2
_geom_torsion_atom_site_label_3
_geom_torsion_atom_site_label_4
_geom_torsion
_geom_torsion_publ_flag
C10A N1 C2 N3 1.0(3) ?
C10A N1 C2 S21 -177.95(14) ?
N1 C2 N3 C4 -1.3(3) ?
S21 C2 N3 C4 177.72(15) ?
C2 N3 C4 O4 -175.20(18) ?
C2 N3 C4 C4A 2.8(3) ?
O4 C4 C4A C10A 173.84(19) ?
N3 C4 C4A C10A -4.0(3) ?
O4 C4 C4A C5 -1.8(3) ?
N3 C4 C4A C5 -179.62(17) ?
C10A C4A C5 C5A -3.2(3) ?
C4 C4A C5 C5A 172.40(17) ?
C10A C4A C5 C51 174.73(17) ?
C4 C4A C5 C51 -9.7(3) ?
C4A C5 C5A C9A 4.0(3) ?
C51 C5 C5A C9A -173.86(17) ?
C4A C5 C5A C6 -177.27(17) ?
C51 C5 C5A C6 4.8(3) ?
C5 C5A C6 C7 158.42(18) ?
C9A C5A C6 C7 -22.9(3) ?
C5A C6 C7 C8 53.5(2) ?
C6 C7 C8 C9 -60.9(2) ?
C7 C8 C9 C97 -139.0(2) ?
C7 C8 C9 C9A 37.0(2) ?
C5 C5A C9A N10 -1.4(3) ?
C6 C5A C9A N10 179.91(17) ?
C5 C5A C9A C9 177.57(17) ?
C6 C5A C9A C9 -1.1(3) ?
C97 C9 C9A N10 -11.1(3) ?
C8 C9 C9A N10 172.76(17) ?
C97 C9 C9A C5A 169.91(18) ?
C8 C9 C9A C5A -6.3(3) ?
C5A C9A N10 C10A -2.3(3) ?
C9 C9A N10 C10A 178.69(16) ?
C9A N10 C10A N1 -177.11(16) ?
C9A N10 C10A C4A 3.3(3) ?
C2 N1 C10A N10 177.87(17) ?
C2 N1 C10A C4A -2.5(3) ?
C5 C4A C10A N10 -0.5(3) ?
C4 C4A C10A N10 -176.30(17) ?
C5 C4A C10A N1 179.87(17) ?
C4 C4A C10A N1 4.1(3) ?
N1 C2 S21 C21 7.03(19) y
N3 C2 S21 C21 -172.05(14) ?
C5A C5 C51 C56 -75.2(2) ?
C4A C5 C51 C56 106.9(2) ?
C5A C5 C51 C52 105.7(2) ?
C4A C5 C51 C52 -72.2(2) y
C56 C51 C52 C53 0.8(3) ?
C5 C51 C52 C53 179.97(17) ?
C51 C52 C53 C54 -1.1(3) ?
C52 C53 C54 C55 0.4(3) ?
C53 C54 C55 C56 0.6(3) ?
C52 C51 C56 C55 0.1(3) ?
C5 C51 C56 C55 -179.02(17) ?
C54 C55 C56 C51 -0.8(3) ?
C9A C9 C97 C91 -179.76(18) ?
C8 C9 C97 C91 -3.9(3) ?
C9 C97 C91 C92 -46.8(3) y
C9 C97 C91 C96 135.7(2) ?
C96 C91 C92 C93 -1.1(3) ?
C97 C91 C92 C93 -178.58(18) ?
C91 C92 C93 C94 0.1(3) ?
C92 C93 C94 C95 0.9(3) ?
C93 C94 C95 C96 -0.9(3) ?
C94 C95 C96 C91 -0.1(3) ?
C92 C91 C96 C95 1.1(3) ?
C97 C91 C96 C95 178.68(18) ?
